data_1520341
loop_
_publ_author_name
'Holliman, Peter J.'
'Horton, Peter N.'
'Hursthouse, Michael B.'

_publ_section_title
;
 C18H19NO3
;
_journal_name_full 'Crystal Structure Report Archive'
_journal_page_first 1247
_journal_year 2009
_chemical_formula_sum 'C18 H19 N O3'
_chemical_formula_weight 297.34
_space_group_IT_number 2
_symmetry_cell_setting triclinic
_symmetry_space_group_name_Hall '-P 1'
_symmetry_space_group_name_H-M 'P -1'
_atom_sites_solution_hydrogens geom
_atom_sites_solution_primary direct
_atom_sites_solution_secondary difmap
_cell_angle_alpha 82.094(2)
_cell_angle_beta 82.082(2)
_cell_angle_gamma 78.631(2)
_cell_formula_units_Z 2
_cell_length_a 7.2314(2)
_cell_length_b 9.4760(3)
_cell_length_c 11.6165(4)
_cell_measurement_reflns_used 3455
_cell_measurement_temperature 120(2)
_cell_measurement_theta_max 27.485
_cell_measurement_theta_min 2.910
_cell_volume 767.95(4)
_computing_cell_refinement 'DENZO (Otwinowski & Minor, 1997) & COLLECT (Hooft, R.W.W., 1998)'
_computing_data_collection 'COLLECT (Hooft, R.W.W., 1998)'
_computing_data_reduction 'DENZO (Otwinowski & Minor, 1997) & COLLECT (Hooft, R.W.W., 1998)'
_computing_molecular_graphics 'ORTEP3 for Windows (Farrugia, 1997)'
_computing_publication_material 'WinGX (Farrugia, 1999)'
_computing_structure_refinement 'SHELXL-97 (Sheldrick, 2008)'
_computing_structure_solution 'SHELXS-97 (Sheldrick, 2008)'
_diffrn_ambient_temperature 120(2)
_diffrn_measured_fraction_theta_full 0.995
_diffrn_measured_fraction_theta_max 0.995
_diffrn_measurement_device_type 'Bruker-Nonius APEX II CCD camera on \k-goniostat'
_diffrn_measurement_method '\f & \w scans'
_diffrn_radiation_monochromator '10cm confocal mirrors'
_diffrn_radiation_source 'Bruker-Nonius FR591 rotating anode'
_diffrn_radiation_type MoK\a
_diffrn_radiation_wavelength 0.71073
_diffrn_reflns_av_R_equivalents 0.0435
_diffrn_reflns_av_sigmaI/netI 0.0423
_diffrn_reflns_limit_h_max 8
_diffrn_reflns_limit_h_min -9
_diffrn_reflns_limit_k_max 12
_diffrn_reflns_limit_k_min -12
_diffrn_reflns_limit_l_max 15
_diffrn_reflns_limit_l_min -15
_diffrn_reflns_number 13277
_diffrn_reflns_theta_full 27.48
_diffrn_reflns_theta_max 27.48
_diffrn_reflns_theta_min 2.99
_exptl_absorpt_coefficient_mu 0.087
_exptl_absorpt_correction_T_max 0.9956
_exptl_absorpt_correction_T_min 0.9861
_exptl_absorpt_correction_type multi-scan
_exptl_absorpt_process_details 'SADABS 2007/2 (Sheldrick, G.M., 2007)'
_exptl_crystal_colour Orange
_exptl_crystal_density_diffrn 1.286
_exptl_crystal_density_method 'not measured'
_exptl_crystal_description Slab
_exptl_crystal_F_000 316
_exptl_crystal_size_max 0.16
_exptl_crystal_size_mid 0.11
_exptl_crystal_size_min 0.05
_refine_diff_density_max 0.260
_refine_diff_density_min -0.212
_refine_diff_density_rms 0.050
_refine_ls_extinction_method none
_refine_ls_goodness_of_fit_ref 1.066
_refine_ls_hydrogen_treatment constr
_refine_ls_matrix_type full
_refine_ls_number_parameters 203
_refine_ls_number_reflns 3509
_refine_ls_number_restraints 0
_refine_ls_restrained_S_all 1.066
_refine_ls_R_factor_all 0.0673
_refine_ls_R_factor_gt 0.0541
_refine_ls_shift/su_max 0.000
_refine_ls_shift/su_mean 0.000
_refine_ls_structure_factor_coef Fsqd
_refine_ls_weighting_details 'calc w=1/[\s^2^(Fo^2^)+(0.0258P)^2^+0.6463P] where P=(Fo^2^+2Fc^2^)/3'
_refine_ls_weighting_scheme calc
_refine_ls_wR_factor_gt 0.1107
_refine_ls_wR_factor_ref 0.1189
_reflns_number_gt 2951
_reflns_number_total 3509
_reflns_threshold_expression >2sigma(I)
_cod_data_source_file eCrystal-1247.cif
_cod_data_source_block 2009src0949
_cod_depositor_comments
;
Citation :
Holliman, Peter J. and Horton, Peter N. and 
Hursthouse, Michael B. (2009) 
University of Southampton, Crystal Structure Report Archive. 
(doi:10.5258/ecrystals/1247)

More at:
http://ecrystals.chem.soton.ac.uk/1247/
;
_cod_original_sg_symbol_H-M P-1
_cod_database_code 1520341

loop_
_symmetry_equiv_pos_as_xyz
'x, y, z'
'-x, -y, -z'

loop_
_atom_site_label
_atom_site_type_symbol
_atom_site_fract_x
_atom_site_fract_y
_atom_site_fract_z
_atom_site_U_iso_or_equiv
_atom_site_adp_type
_atom_site_occupancy
_atom_site_symmetry_multiplicity
_atom_site_calc_flag
_atom_site_refinement_flags
_atom_site_disorder_assembly
_atom_site_disorder_group
C1 C 0.2375(2) 0.88754(18) 1.03677(15) 0.0227(4) Uani 1 1 d . . .
C2 C 0.2230(2) 0.96197(18) 0.91173(15) 0.0233(4) Uani 1 1 d . . .
C3 C 0.2115(2) 0.81938(17) 0.88168(14) 0.0197(3) Uani 1 1 d . . .
C4 C 0.2325(2) 0.74691(17) 0.99355(14) 0.0192(3) Uani 1 1 d . . .
C5 C 0.2473(2) 0.59631(17) 1.02666(14) 0.0193(3) Uani 1 1 d . . .
H5 H 0.2412 0.5426 0.9644 0.023 Uiso 1 1 calc R . .
C6 C 0.2689(2) 0.51311(17) 1.13228(14) 0.0178(3) Uani 1 1 d . . .
C7 C 0.2697(2) 0.55742(17) 1.25430(13) 0.0185(3) Uani 1 1 d . . .
C8 C 0.2888(2) 0.41135(17) 1.32834(14) 0.0186(3) Uani 1 1 d . . .
C9 C 0.3019(2) 0.30222(17) 1.25717(14) 0.0182(3) Uani 1 1 d . . .
C10 C 0.3270(2) 0.15692(18) 1.30037(14) 0.0203(3) Uani 1 1 d . . .
H10 H 0.3391 0.0833 1.2505 0.024 Uiso 1 1 calc R . .
C11 C 0.3336(2) 0.12387(19) 1.42044(15) 0.0229(4) Uani 1 1 d . . .
H11 H 0.3498 0.0253 1.4531 0.027 Uiso 1 1 calc R . .
C12 C 0.3172(2) 0.23061(19) 1.49385(15) 0.0233(4) Uani 1 1 d . . .
H12 H 0.3214 0.2047 1.5755 0.028 Uiso 1 1 calc R . .
C13 C 0.2945(2) 0.37680(19) 1.44728(14) 0.0221(3) Uani 1 1 d . . .
H13 H 0.2833 0.4507 1.4967 0.026 Uiso 1 1 calc R . .
C14 C 0.1582(3) 0.86782(19) 0.68328(14) 0.0236(4) Uani 1 1 d . . .
H14A H 0.2585 0.9278 0.6664 0.028 Uiso 1 1 calc R . .
H14B H 0.0335 0.9326 0.6954 0.028 Uiso 1 1 calc R . .
C15 C 0.1630(3) 0.7798(2) 0.58424(15) 0.0271(4) Uani 1 1 d . . .
H15A H 0.2893 0.7200 0.5709 0.041 Uiso 1 1 calc R . .
H15B H 0.1352 0.8449 0.5131 0.041 Uiso 1 1 calc R . .
H15C H 0.0677 0.7172 0.6042 0.041 Uiso 1 1 calc R . .
C16 C 0.0801(2) 0.65540(19) 1.29103(15) 0.0243(4) Uani 1 1 d . . .
H16A H -0.0254 0.6093 1.2804 0.036 Uiso 1 1 calc R . .
H16B H 0.0714 0.7492 1.2427 0.036 Uiso 1 1 calc R . .
H16C H 0.0736 0.6701 1.3735 0.036 Uiso 1 1 calc R . .
C17 C 0.4413(2) 0.62758(19) 1.26267(15) 0.0234(4) Uani 1 1 d . . .
H17A H 0.4422 0.6453 1.3437 0.035 Uiso 1 1 calc R . .
H17B H 0.4323 0.7197 1.2119 0.035 Uiso 1 1 calc R . .
H17C H 0.5587 0.5624 1.2378 0.035 Uiso 1 1 calc R . .
C18 C 0.2739(2) 0.28545(18) 1.04519(14) 0.0214(3) Uani 1 1 d . . .
H18A H 0.1516 0.3211 1.0144 0.032 Uiso 1 1 calc R . .
H18B H 0.2840 0.1823 1.0738 0.032 Uiso 1 1 calc R . .
H18C H 0.3772 0.2986 0.9829 0.032 Uiso 1 1 calc R . .
N1 N 0.28687(19) 0.36639(14) 1.14131(11) 0.0186(3) Uani 1 1 d . . .
O1 O 0.2463(2) 0.92997(13) 1.12949(11) 0.0316(3) Uani 1 1 d . . .
O2 O 0.2258(2) 1.08359(13) 0.86227(11) 0.0311(3) Uani 1 1 d . . .
O3 O 0.19075(18) 0.76366(13) 0.78706(10) 0.0241(3) Uani 1 1 d . . .

loop_
_atom_site_aniso_label
_atom_site_aniso_U_11
_atom_site_aniso_U_22
_atom_site_aniso_U_33
_atom_site_aniso_U_23
_atom_site_aniso_U_13
_atom_site_aniso_U_12
C1 0.0283(9) 0.0173(8) 0.0234(8) -0.0021(6) -0.0055(7) -0.0045(6)
C2 0.0245(9) 0.0195(8) 0.0259(9) -0.0028(7) -0.0058(7) -0.0019(6)
C3 0.0222(8) 0.0183(8) 0.0188(8) -0.0027(6) -0.0030(6) -0.0030(6)
C4 0.0196(8) 0.0198(8) 0.0182(8) -0.0028(6) -0.0026(6) -0.0027(6)
C5 0.0231(8) 0.0174(8) 0.0183(8) -0.0035(6) -0.0041(6) -0.0038(6)
C6 0.0173(7) 0.0163(8) 0.0205(8) -0.0039(6) -0.0014(6) -0.0037(6)
C7 0.0234(8) 0.0182(8) 0.0145(7) -0.0023(6) -0.0028(6) -0.0041(6)
C8 0.0184(8) 0.0185(8) 0.0185(8) -0.0012(6) -0.0020(6) -0.0032(6)
C9 0.0174(7) 0.0206(8) 0.0167(7) -0.0010(6) -0.0023(6) -0.0042(6)
C10 0.0209(8) 0.0185(8) 0.0217(8) -0.0020(6) -0.0026(6) -0.0042(6)
C11 0.0219(8) 0.0203(8) 0.0253(9) 0.0045(7) -0.0050(6) -0.0043(6)
C12 0.0235(8) 0.0279(9) 0.0183(8) 0.0026(7) -0.0042(6) -0.0062(7)
C13 0.0221(8) 0.0244(9) 0.0200(8) -0.0028(6) -0.0034(6) -0.0039(6)
C14 0.0297(9) 0.0242(9) 0.0175(8) 0.0035(6) -0.0057(6) -0.0085(7)
C15 0.0282(9) 0.0360(10) 0.0187(8) -0.0023(7) -0.0025(7) -0.0107(8)
C16 0.0282(9) 0.0225(9) 0.0201(8) -0.0036(7) -0.0002(7) -0.0003(7)
C17 0.0301(9) 0.0231(9) 0.0195(8) -0.0014(6) -0.0048(7) -0.0100(7)
C18 0.0286(9) 0.0188(8) 0.0183(8) -0.0046(6) -0.0032(6) -0.0059(6)
N1 0.0246(7) 0.0161(7) 0.0153(6) -0.0022(5) -0.0021(5) -0.0045(5)
O1 0.0536(9) 0.0205(6) 0.0234(7) -0.0050(5) -0.0096(6) -0.0077(6)
O2 0.0467(8) 0.0180(6) 0.0297(7) 0.0022(5) -0.0110(6) -0.0073(5)
O3 0.0356(7) 0.0212(6) 0.0166(6) -0.0007(5) -0.0064(5) -0.0066(5)

loop_
_atom_type_symbol
_atom_type_description
_atom_type_scat_dispersion_real
_atom_type_scat_dispersion_imag
_atom_type_scat_source
C C 0.0033 0.0016 'International Tables Vol C Tables 4.2.6.8 and 6.1.1.4'
H H 0.0000 0.0000 'International Tables Vol C Tables 4.2.6.8 and 6.1.1.4'
N N 0.0061 0.0033 'International Tables Vol C Tables 4.2.6.8 and 6.1.1.4'
O O 0.0106 0.0060 'International Tables Vol C Tables 4.2.6.8 and 6.1.1.4'

loop_
_geom_angle_atom_site_label_1
_geom_angle_atom_site_label_2
_geom_angle_atom_site_label_3
_geom_angle
_geom_angle_site_symmetry_1
_geom_angle_site_symmetry_3
O1 C1 C4 137.25(16) . .
O1 C1 C2 133.93(16) . .
C4 C1 C2 88.82(12) . .
O2 C2 C3 138.13(17) . .
O2 C2 C1 136.02(16) . .
C3 C2 C1 85.82(12) . .
O3 C3 C4 127.53(15) . .
O3 C3 C2 136.80(15) . .
C4 C3 C2 95.66(13) . .
C3 C4 C5 126.53(15) . .
C3 C4 C1 89.60(13) . .
C5 C4 C1 143.82(15) . .
C6 C5 C4 131.90(15) . .
C6 C5 H5 114.1 . .
C4 C5 H5 114.1 . .
N1 C6 C5 120.88(14) . .
N1 C6 C7 108.56(13) . .
C5 C6 C7 130.52(14) . .
C8 C7 C6 101.30(12) . .
C8 C7 C16 110.91(13) . .
C6 C7 C16 110.16(13) . .
C8 C7 C17 109.41(13) . .
C6 C7 C17 112.53(13) . .
C16 C7 C17 112.04(14) . .
C13 C8 C9 120.01(15) . .
C13 C8 C7 130.36(15) . .
C9 C8 C7 109.63(13) . .
C10 C9 C8 122.47(15) . .
C10 C9 N1 128.95(15) . .
C8 C9 N1 108.57(14) . .
C9 C10 C11 116.76(15) . .
C9 C10 H10 121.6 . .
C11 C10 H10 121.6 . .
C12 C11 C10 122.00(15) . .
C12 C11 H11 119.0 . .
C10 C11 H11 119.0 . .
C11 C12 C13 119.92(15) . .
C11 C12 H12 120.0 . .
C13 C12 H12 120.0 . .
C8 C13 C12 118.81(16) . .
C8 C13 H13 120.6 . .
C12 C13 H13 120.6 . .
O3 C14 C15 106.22(14) . .
O3 C14 H14A 110.5 . .
C15 C14 H14A 110.5 . .
O3 C14 H14B 110.5 . .
C15 C14 H14B 110.5 . .
H14A C14 H14B 108.7 . .
C14 C15 H15A 109.5 . .
C14 C15 H15B 109.5 . .
H15A C15 H15B 109.5 . .
C14 C15 H15C 109.5 . .
H15A C15 H15C 109.5 . .
H15B C15 H15C 109.5 . .
C7 C16 H16A 109.5 . .
C7 C16 H16B 109.5 . .
H16A C16 H16B 109.5 . .
C7 C16 H16C 109.5 . .
H16A C16 H16C 109.5 . .
H16B C16 H16C 109.5 . .
C7 C17 H17A 109.5 . .
C7 C17 H17B 109.5 . .
H17A C17 H17B 109.5 . .
C7 C17 H17C 109.5 . .
H17A C17 H17C 109.5 . .
H17B C17 H17C 109.5 . .
N1 C18 H18A 109.5 . .
N1 C18 H18B 109.5 . .
H18A C18 H18B 109.5 . .
N1 C18 H18C 109.5 . .
H18A C18 H18C 109.5 . .
H18B C18 H18C 109.5 . .
C6 N1 C9 111.90(13) . .
C6 N1 C18 124.40(13) . .
C9 N1 C18 123.45(13) . .
C3 O3 C14 115.52(13) . .

loop_
_geom_bond_atom_site_label_1
_geom_bond_atom_site_label_2
_geom_bond_distance
_geom_bond_site_symmetry_2
C1 O1 1.214(2) .
C1 C4 1.496(2) .
C1 C2 1.533(2) .
C2 O2 1.218(2) .
C2 C3 1.462(2) .
C3 O3 1.3212(19) .
C3 C4 1.397(2) .
C4 C5 1.413(2) .
C5 C6 1.375(2) .
C5 H5 0.9500 .
C6 N1 1.361(2) .
C6 C7 1.534(2) .
C7 C8 1.518(2) .
C7 C16 1.539(2) .
C7 C17 1.539(2) .
C8 C13 1.380(2) .
C8 C9 1.392(2) .
C9 C10 1.385(2) .
C9 N1 1.408(2) .
C10 C11 1.392(2) .
C10 H10 0.9500 .
C11 C12 1.388(2) .
C11 H11 0.9500 .
C12 C13 1.403(2) .
C12 H12 0.9500 .
C13 H13 0.9500 .
C14 O3 1.4636(19) .
C14 C15 1.504(2) .
C14 H14A 0.9900 .
C14 H14B 0.9900 .
C15 H15A 0.9800 .
C15 H15B 0.9800 .
C15 H15C 0.9800 .
C16 H16A 0.9800 .
C16 H16B 0.9800 .
C16 H16C 0.9800 .
C17 H17A 0.9800 .
C17 H17B 0.9800 .
C17 H17C 0.9800 .
C18 N1 1.462(2) .
C18 H18A 0.9800 .
C18 H18B 0.9800 .
C18 H18C 0.9800 .
